data_7123060
loop_
_publ_author_name
'Bacher, Emily P.'
'Lepore, Antonio J.'
'Pena-Romero, Deisy'
'Smith, Bradley D.'
'Ashfeld, Brandon L.'

_publ_section_title
;
 Nucleophilic addition of phosphorus(iii) derivatives to squaraines:
 colorimetric detection of transition metal-mediated or thermal reversion
;
_journal_name_full 'Chemical Communications'
_journal_paper_doi 10.1039/C9CC01243E
_journal_year 2019
_chemical_formula_moiety 'C34 H49 Cl6 N2 O2 P'
_chemical_formula_sum 'C34 H49 Cl6 N2 O2 P'
_chemical_formula_weight 761.42
_space_group_crystal_system monoclinic
_space_group_IT_number 14
_space_group_name_Hall '-P 2yn'
_space_group_name_H-M_alt 'P 1 21/n 1'
_symmetry_space_group_name_Hall '-P 2yn'
_symmetry_space_group_name_H-M 'P 1 21/n 1'
_atom_sites_solution_hydrogens geom
_audit_creation_method SHELXL-2014/7
_audit_update_record
;
2019-01-07 deposited with the CCDC.    2019-02-21 downloaded from the CCDC.
;
_cell_angle_alpha 90
_cell_angle_beta 99.4550(10)
_cell_angle_gamma 90
_cell_formula_units_Z 4
_cell_length_a 12.7361(9)
_cell_length_b 17.3444(12)
_cell_length_c 17.9512(12)
_cell_measurement_reflns_used 9854
_cell_measurement_temperature 120(2)
_cell_measurement_theta_max 26.46
_cell_measurement_theta_min 2.17
_cell_volume 3911.5(5)
_computing_structure_refinement 'SHELXL-2014/7 (Sheldrick, 2014)'
_diffrn_ambient_temperature 120(2)
_diffrn_measured_fraction_theta_full 1.000
_diffrn_measured_fraction_theta_max 0.991
_diffrn_radiation_type MoK\a
_diffrn_radiation_wavelength 0.71073
_diffrn_reflns_av_R_equivalents 0.0361
_diffrn_reflns_av_unetI/netI 0.0193
_diffrn_reflns_Laue_measured_fraction_full 1.000
_diffrn_reflns_Laue_measured_fraction_max 0.991
_diffrn_reflns_limit_h_max 15
_diffrn_reflns_limit_h_min -15
_diffrn_reflns_limit_k_max 21
_diffrn_reflns_limit_k_min -21
_diffrn_reflns_limit_l_max 22
_diffrn_reflns_limit_l_min -22
_diffrn_reflns_number 79652
_diffrn_reflns_point_group_measured_fraction_full 1.000
_diffrn_reflns_point_group_measured_fraction_max 0.991
_diffrn_reflns_theta_full 25.242
_diffrn_reflns_theta_max 26.476
_diffrn_reflns_theta_min 1.643
_exptl_absorpt_coefficient_mu 0.512
_exptl_crystal_colour colorless
_exptl_crystal_density_diffrn 1.293
_exptl_crystal_description block
_exptl_crystal_F_000 1600
_exptl_crystal_size_max 0.316
_exptl_crystal_size_mid 0.152
_exptl_crystal_size_min 0.100
_refine_diff_density_max 0.624
_refine_diff_density_min -0.702
_refine_diff_density_rms 0.050
_refine_ls_extinction_method none
_refine_ls_goodness_of_fit_ref 1.090
_refine_ls_hydrogen_treatment constr
_refine_ls_matrix_type full
_refine_ls_number_parameters 413
_refine_ls_number_reflns 8013
_refine_ls_number_restraints 0
_refine_ls_restrained_S_all 1.090
_refine_ls_R_factor_all 0.0479
_refine_ls_R_factor_gt 0.0375
_refine_ls_shift/su_max 0.001
_refine_ls_shift/su_mean 0.000
_refine_ls_structure_factor_coef Fsqd
_refine_ls_weighting_details 'w=1/[\s^2^(Fo^2^)+(0.0539P)^2^+1.4730P] where P=(Fo^2^+2Fc^2^)/3'
_refine_ls_weighting_scheme calc
_refine_ls_wR_factor_gt 0.1002
_refine_ls_wR_factor_ref 0.1056
_reflns_Friedel_coverage 0.000
_reflns_number_gt 6488
_reflns_number_total 8013
_reflns_threshold_expression 'I > 2\s(I)'
_cod_data_source_file c9cc01243e2.cif
_cod_data_source_block AL6NMe2Aniline
_cod_database_code 7123060
_shelx_shelxl_version_number 2014/7
_shelx_space_group_comment
;
The symmetry employed for this shelxl refinement is uniquely defined
by the following loop, which should always be used as a source of
symmetry information in preference to the above space-group names.
They are only intended as comments.
;

loop_
_space_group_symop_operation_xyz
'x, y, z'
'-x+1/2, y+1/2, -z+1/2'
'-x, -y, -z'
'x-1/2, -y-1/2, z-1/2'

loop_
_atom_site_label
_atom_site_type_symbol
_atom_site_fract_x
_atom_site_fract_y
_atom_site_fract_z
_atom_site_U_iso_or_equiv
_atom_site_adp_type
_atom_site_occupancy
_atom_site_site_symmetry_order
_atom_site_calc_flag
_atom_site_refinement_flags_posn
_atom_site_refinement_flags_adp
P1 P 0.22018(3) 0.42804(2) 0.69644(2) 0.02035(10) Uani 1 1 d . .
O1 O 0.18408(9) 0.32366(7) 0.53222(7) 0.0247(3) Uani 1 1 d . .
O2 O 0.46333(9) 0.32107(7) 0.72337(6) 0.0237(3) Uani 1 1 d . .
N1 N 0.39800(12) -0.05520(9) 0.57857(9) 0.0321(3) Uani 1 1 d . .
N2 N 0.47932(12) 0.65467(9) 0.51208(9) 0.0311(3) Uani 1 1 d . .
C1 C 0.31114(12) 0.38833(9) 0.63761(9) 0.0194(3) Uani 1 1 d . .
C2 C 0.38543(12) 0.32048(9) 0.67212(9) 0.0200(3) Uani 1 1 d . .
C3 C 0.33088(12) 0.26551(9) 0.62208(9) 0.0208(3) Uani 1 1 d . .
C4 C 0.25872(12) 0.32114(9) 0.58523(9) 0.0201(3) Uani 1 1 d . .
C5 C 0.34748(12) 0.18367(9) 0.61012(9) 0.0210(3) Uani 1 1 d . .
C6 C 0.44064(13) 0.14664(10) 0.64467(9) 0.0231(3) Uani 1 1 d . .
H6 H 0.4928 0.1753 0.6771 0.028 Uiso 1 1 calc R U
C7 C 0.45845(13) 0.06938(10) 0.63265(10) 0.0249(4) Uani 1 1 d . .
H7 H 0.5232 0.0464 0.6562 0.030 Uiso 1 1 calc R U
C8 C 0.38273(13) 0.02416(10) 0.58636(10) 0.0246(4) Uani 1 1 d . .
C9 C 0.28992(13) 0.06138(10) 0.55125(10) 0.0260(4) Uani 1 1 d . .
H9 H 0.2375 0.0328 0.5189 0.031 Uiso 1 1 calc R U
C10 C 0.27325(13) 0.13904(10) 0.56285(9) 0.0243(3) Uani 1 1 d . .
H10 H 0.2097 0.1626 0.5380 0.029 Uiso 1 1 calc R U
C11 C 0.50693(15) -0.08443(11) 0.59251(12) 0.0364(4) Uani 1 1 d . .
H11A H 0.5386 -0.0745 0.6452 0.055 Uiso 1 1 calc R U
H11B H 0.5489 -0.0584 0.5589 0.055 Uiso 1 1 calc R U
H11C H 0.5064 -0.1400 0.5828 0.055 Uiso 1 1 calc R U
C12 C 0.32573(18) -0.09640(12) 0.52109(13) 0.0436(5) Uani 1 1 d . .
H12A H 0.2524 -0.0893 0.5299 0.065 Uiso 1 1 calc R U
H12B H 0.3434 -0.1514 0.5235 0.065 Uiso 1 1 calc R U
H12C H 0.3326 -0.0763 0.4711 0.065 Uiso 1 1 calc R U
C13 C 0.36085(12) 0.45408(9) 0.60064(9) 0.0193(3) Uani 1 1 d . .
C14 C 0.45759(12) 0.48655(9) 0.63418(9) 0.0215(3) Uani 1 1 d . .
H14A H 0.4959 0.4638 0.6786 0.026 Uiso 1 1 calc R U
C15 C 0.49879(13) 0.55120(10) 0.60392(9) 0.0229(3) Uani 1 1 d . .
H15A H 0.5652 0.5716 0.6276 0.028 Uiso 1 1 calc R U
C16 C 0.44381(13) 0.58707(10) 0.53882(9) 0.0231(3) Uani 1 1 d . .
C17 C 0.34950(12) 0.55146(10) 0.50277(9) 0.0222(3) Uani 1 1 d . .
H17A H 0.3129 0.5721 0.4567 0.027 Uiso 1 1 calc R U
C18 C 0.30951(12) 0.48690(9) 0.53355(9) 0.0208(3) Uani 1 1 d . .
H18A H 0.2454 0.4643 0.5084 0.025 Uiso 1 1 calc R U
C19 C 0.57684(14) 0.68945(10) 0.54936(10) 0.0270(4) Uani 1 1 d . .
H19A H 0.5710 0.7004 0.6021 0.040 Uiso 1 1 calc R U
H19B H 0.5895 0.7376 0.5237 0.040 Uiso 1 1 calc R U
H19C H 0.6363 0.6540 0.5476 0.040 Uiso 1 1 calc R U
C20 C 0.42019(14) 0.69080(10) 0.44580(10) 0.0292(4) Uani 1 1 d . .
H20A H 0.3469 0.7000 0.4536 0.044 Uiso 1 1 calc R U
H20B H 0.4199 0.6569 0.4021 0.044 Uiso 1 1 calc R U
H20C H 0.4537 0.7400 0.4367 0.044 Uiso 1 1 calc R U
C21 C 0.28581(13) 0.50176(10) 0.75754(10) 0.0255(4) Uani 1 1 d . .
H21A H 0.3136 0.5416 0.7265 0.031 Uiso 1 1 calc R U
H21B H 0.2332 0.5267 0.7847 0.031 Uiso 1 1 calc R U
C22 C 0.37812(14) 0.47002(10) 0.81552(10) 0.0284(4) Uani 1 1 d . .
H22A H 0.3490 0.4458 0.8578 0.034 Uiso 1 1 calc R U
H22B H 0.4160 0.4297 0.7913 0.034 Uiso 1 1 calc R U
C23 C 0.45632(15) 0.53268(12) 0.84644(13) 0.0407(5) Uani 1 1 d . .
H23A H 0.4201 0.5706 0.8747 0.049 Uiso 1 1 calc R U
H23B H 0.4806 0.5600 0.8039 0.049 Uiso 1 1 calc R U
C24 C 0.55216(19) 0.49982(15) 0.89831(15) 0.0593(7) Uani 1 1 d . .
H24A H 0.6029 0.5413 0.9148 0.089 Uiso 1 1 calc R U
H24B H 0.5865 0.4607 0.8711 0.089 Uiso 1 1 calc R U
H24C H 0.5289 0.4762 0.9425 0.089 Uiso 1 1 calc R U
C25 C 0.10765(13) 0.46909(10) 0.63519(10) 0.0257(4) Uani 1 1 d . .
H25A H 0.1342 0.5061 0.6006 0.031 Uiso 1 1 calc R U
H25B H 0.0701 0.4273 0.6039 0.031 Uiso 1 1 calc R U
C26 C 0.02787(13) 0.51057(11) 0.67595(10) 0.0273(4) Uani 1 1 d . .
H26A H 0.0070 0.4759 0.7148 0.033 Uiso 1 1 calc R U
H26B H 0.0623 0.5566 0.7020 0.033 Uiso 1 1 calc R U
C27 C -0.07114(14) 0.53544(11) 0.62239(10) 0.0316(4) Uani 1 1 d . .
H27A H -0.0496 0.5643 0.5798 0.038 Uiso 1 1 calc R U
H27B H -0.1105 0.4890 0.6014 0.038 Uiso 1 1 calc R U
C28 C -0.14450(15) 0.58562(13) 0.66028(12) 0.0386(5) Uani 1 1 d . .
H28A H -0.2075 0.5992 0.6236 0.058 Uiso 1 1 calc R U
H28B H -0.1069 0.6327 0.6793 0.058 Uiso 1 1 calc R U
H28C H -0.1665 0.5573 0.7024 0.058 Uiso 1 1 calc R U
C29 C 0.17605(13) 0.35538(10) 0.75527(10) 0.0247(4) Uani 1 1 d . .
H29A H 0.2392 0.3268 0.7807 0.030 Uiso 1 1 calc R U
H29B H 0.1436 0.3813 0.7950 0.030 Uiso 1 1 calc R U
C30 C 0.09565(15) 0.29670(11) 0.71530(11) 0.0338(4) Uani 1 1 d . .
H30A H 0.0314 0.3242 0.6901 0.041 Uiso 1 1 calc R U
H30B H 0.1274 0.2693 0.6760 0.041 Uiso 1 1 calc R U
C31 C 0.06410(17) 0.23845(12) 0.77099(12) 0.0406(5) Uani 1 1 d . .
H31A H 0.0243 0.2653 0.8063 0.049 Uiso 1 1 calc R U
H31B H 0.0160 0.1996 0.7430 0.049 Uiso 1 1 calc R U
C32 C 0.1587(2) 0.19787(14) 0.81575(16) 0.0569(7) Uani 1 1 d . .
H32A H 0.1340 0.1548 0.8437 0.085 Uiso 1 1 calc R U
H32B H 0.1989 0.2342 0.8513 0.085 Uiso 1 1 calc R U
H32C H 0.2046 0.1782 0.7813 0.085 Uiso 1 1 calc R U
C33 C 0.46411(15) 0.23029(11) 0.97056(12) 0.0347(4) Uani 1 1 d . .
H33 H 0.5368 0.2080 0.9861 0.042 Uiso 1 1 calc R U
Cl1 Cl 0.45056(5) 0.30992(4) 1.02873(4) 0.06006(18) Uani 1 1 d . .
Cl2 Cl 0.36949(4) 0.15923(3) 0.98278(3) 0.04402(14) Uani 1 1 d . .
Cl3 Cl 0.45102(4) 0.25868(3) 0.87567(3) 0.04527(14) Uani 1 1 d . .
C34 C 0.70531(17) 0.32083(14) 0.76431(14) 0.0484(6) Uani 1 1 d . .
H34 H 0.6262 0.3189 0.7494 0.058 Uiso 1 1 calc R U
Cl4 Cl 0.73544(4) 0.31792(4) 0.86286(4) 0.05426(16) Uani 1 1 d . .
Cl5 Cl 0.75981(6) 0.24081(5) 0.72433(4) 0.0762(2) Uani 1 1 d . .
Cl6 Cl 0.75121(7) 0.40697(5) 0.72981(5) 0.0941(3) Uani 1 1 d . .

loop_
_atom_site_aniso_label
_atom_site_aniso_U_11
_atom_site_aniso_U_22
_atom_site_aniso_U_33
_atom_site_aniso_U_23
_atom_site_aniso_U_13
_atom_site_aniso_U_12
P1 0.0180(2) 0.0224(2) 0.0204(2) 0.00002(16) 0.00254(16) 0.00094(16)
O1 0.0202(6) 0.0273(6) 0.0246(6) 0.0003(5) -0.0020(5) -0.0008(5)
O2 0.0195(5) 0.0272(6) 0.0227(6) 0.0004(5) -0.0015(5) 0.0021(5)
N1 0.0328(8) 0.0223(8) 0.0407(9) -0.0032(7) 0.0047(7) 0.0030(6)
N2 0.0294(8) 0.0280(8) 0.0343(9) 0.0087(7) 0.0005(7) -0.0067(6)
C1 0.0166(7) 0.0212(8) 0.0199(8) -0.0003(6) 0.0011(6) 0.0010(6)
C2 0.0182(7) 0.0215(8) 0.0208(8) 0.0026(6) 0.0049(6) 0.0013(6)
C3 0.0195(7) 0.0224(8) 0.0204(8) 0.0018(6) 0.0030(6) -0.0003(6)
C4 0.0185(7) 0.0224(8) 0.0200(8) -0.0005(6) 0.0053(6) -0.0028(6)
C5 0.0213(8) 0.0224(8) 0.0194(8) 0.0028(6) 0.0038(6) 0.0001(6)
C6 0.0227(8) 0.0240(8) 0.0217(8) 0.0019(7) 0.0008(6) -0.0022(6)
C7 0.0227(8) 0.0255(9) 0.0260(9) 0.0052(7) 0.0024(7) 0.0033(7)
C8 0.0264(8) 0.0225(8) 0.0260(9) 0.0027(7) 0.0076(7) 0.0008(7)
C9 0.0243(8) 0.0247(9) 0.0282(9) -0.0025(7) 0.0016(7) -0.0026(7)
C10 0.0221(8) 0.0252(9) 0.0249(9) 0.0010(7) 0.0017(7) 0.0017(7)
C11 0.0364(10) 0.0285(10) 0.0454(12) 0.0031(8) 0.0100(9) 0.0096(8)
C12 0.0473(12) 0.0270(10) 0.0545(13) -0.0114(9) 0.0024(10) 0.0010(9)
C13 0.0176(7) 0.0195(8) 0.0212(8) -0.0015(6) 0.0045(6) 0.0018(6)
C14 0.0199(7) 0.0229(8) 0.0215(8) 0.0002(6) 0.0030(6) 0.0027(6)
C15 0.0186(7) 0.0247(8) 0.0253(8) -0.0017(7) 0.0031(6) -0.0013(6)
C16 0.0217(8) 0.0226(8) 0.0260(9) 0.0007(7) 0.0069(7) 0.0009(6)
C17 0.0211(8) 0.0245(8) 0.0208(8) 0.0015(6) 0.0033(6) 0.0030(6)
C18 0.0176(7) 0.0224(8) 0.0224(8) -0.0033(6) 0.0029(6) 0.0006(6)
C19 0.0286(9) 0.0244(9) 0.0290(9) -0.0022(7) 0.0078(7) -0.0046(7)
C20 0.0283(9) 0.0278(9) 0.0325(10) 0.0076(7) 0.0074(8) 0.0007(7)
C21 0.0252(8) 0.0242(9) 0.0273(9) -0.0038(7) 0.0050(7) -0.0001(7)
C22 0.0269(9) 0.0293(9) 0.0274(9) -0.0061(7) -0.0002(7) 0.0004(7)
C23 0.0293(10) 0.0364(11) 0.0527(13) -0.0180(10) -0.0047(9) 0.0014(8)
C24 0.0415(12) 0.0532(15) 0.0728(17) -0.0232(13) -0.0214(12) 0.0062(11)
C25 0.0223(8) 0.0311(9) 0.0231(8) 0.0011(7) 0.0024(7) 0.0059(7)
C26 0.0234(8) 0.0329(10) 0.0251(9) -0.0008(7) 0.0029(7) 0.0055(7)
C27 0.0257(9) 0.0376(10) 0.0302(10) 0.0002(8) 0.0006(7) 0.0085(8)
C28 0.0287(9) 0.0456(12) 0.0403(11) 0.0001(9) 0.0016(8) 0.0142(8)
C29 0.0230(8) 0.0273(9) 0.0246(9) 0.0014(7) 0.0056(7) -0.0022(7)
C30 0.0293(9) 0.0369(10) 0.0356(10) -0.0017(8) 0.0060(8) -0.0114(8)
C31 0.0425(11) 0.0367(11) 0.0467(12) -0.0048(9) 0.0192(10) -0.0170(9)
C32 0.0642(16) 0.0361(12) 0.0716(17) 0.0197(12) 0.0145(13) -0.0135(11)
C33 0.0266(9) 0.0288(10) 0.0463(12) 0.0056(8) -0.0012(8) 0.0016(7)
Cl1 0.0573(4) 0.0430(3) 0.0741(4) -0.0173(3) -0.0064(3) 0.0062(3)
Cl2 0.0420(3) 0.0370(3) 0.0542(3) 0.0088(2) 0.0113(2) -0.0062(2)
Cl3 0.0311(2) 0.0525(3) 0.0510(3) 0.0195(2) 0.0032(2) -0.0015(2)
C34 0.0268(10) 0.0582(14) 0.0558(14) 0.0187(11) -0.0060(9) -0.0049(9)
Cl4 0.0356(3) 0.0699(4) 0.0541(3) 0.0142(3) -0.0021(2) 0.0050(3)
Cl5 0.0600(4) 0.1004(6) 0.0682(5) 0.0091(4) 0.0107(3) 0.0273(4)
Cl6 0.0877(5) 0.0937(6) 0.0841(5) 0.0475(5) -0.0352(4) -0.0512(5)

loop_
_atom_type_symbol
_atom_type_description
_atom_type_scat_dispersion_real
_atom_type_scat_dispersion_imag
_atom_type_scat_source
C C 0.0033 0.0016 'International Tables Vol C Tables 4.2.6.8 and 6.1.1.4'
H H 0.0000 0.0000 'International Tables Vol C Tables 4.2.6.8 and 6.1.1.4'
N N 0.0061 0.0033 'International Tables Vol C Tables 4.2.6.8 and 6.1.1.4'
O O 0.0106 0.0060 'International Tables Vol C Tables 4.2.6.8 and 6.1.1.4'
P P 0.1023 0.0942 'International Tables Vol C Tables 4.2.6.8 and 6.1.1.4'
Cl Cl 0.1484 0.1585 'International Tables Vol C Tables 4.2.6.8 and 6.1.1.4'

loop_
_geom_angle_atom_site_label_1
_geom_angle_atom_site_label_2
_geom_angle_atom_site_label_3
_geom_angle
C29 P1 C21 107.44(8)
C29 P1 C25 110.00(8)
C21 P1 C25 109.52(8)
C29 P1 C1 111.45(8)
C21 P1 C1 110.21(8)
C25 P1 C1 108.21(8)
C8 N1 C12 118.18(15)
C8 N1 C11 117.90(15)
C12 N1 C11 115.12(16)
C16 N2 C20 120.17(15)
C16 N2 C19 120.23(15)
C20 N2 C19 119.59(14)
C13 C1 C2 118.03(13)
C13 C1 C4 117.61(13)
C2 C1 C4 81.38(11)
C13 C1 P1 108.73(11)
C2 C1 P1 116.90(11)
C4 C1 P1 112.17(10)
O2 C2 C3 136.82(15)
O2 C2 C1 130.09(14)
C3 C2 C1 93.07(12)
C2 C3 C4 92.91(13)
C2 C3 C5 133.15(15)
C4 C3 C5 133.84(15)
O1 C4 C3 138.04(15)
O1 C4 C1 129.29(14)
C3 C4 C1 92.65(12)
C10 C5 C6 117.03(15)
C10 C5 C3 122.00(14)
C6 C5 C3 120.96(15)
C7 C6 C5 121.61(15)
C7 C6 H6 119.2
C5 C6 H6 119.2
C6 C7 C8 121.30(15)
C6 C7 H7 119.3
C8 C7 H7 119.3
N1 C8 C9 121.89(16)
N1 C8 C7 120.99(15)
C9 C8 C7 117.06(15)
C10 C9 C8 121.27(16)
C10 C9 H9 119.4
C8 C9 H9 119.4
C9 C10 C5 121.70(15)
C9 C10 H10 119.1
C5 C10 H10 119.1
N1 C11 H11A 109.5
N1 C11 H11B 109.5
H11A C11 H11B 109.5
N1 C11 H11C 109.5
H11A C11 H11C 109.5
H11B C11 H11C 109.5
N1 C12 H12A 109.5
N1 C12 H12B 109.5
H12A C12 H12B 109.5
N1 C12 H12C 109.5
H12A C12 H12C 109.5
H12B C12 H12C 109.5
C18 C13 C14 117.56(15)
C18 C13 C1 121.14(14)
C14 C13 C1 121.24(14)
C15 C14 C13 121.39(15)
C15 C14 H14A 119.3
C13 C14 H14A 119.3
C14 C15 C16 121.01(15)
C14 C15 H15A 119.5
C16 C15 H15A 119.5
N2 C16 C15 121.45(15)
N2 C16 C17 121.27(15)
C15 C16 C17 117.28(15)
C18 C17 C16 120.90(15)
C18 C17 H17A 119.5
C16 C17 H17A 119.5
C17 C18 C13 121.65(15)
C17 C18 H18A 119.2
C13 C18 H18A 119.2
N2 C19 H19A 109.5
N2 C19 H19B 109.5
H19A C19 H19B 109.5
N2 C19 H19C 109.5
H19A C19 H19C 109.5
H19B C19 H19C 109.5
N2 C20 H20A 109.5
N2 C20 H20B 109.5
H20A C20 H20B 109.5
N2 C20 H20C 109.5
H20A C20 H20C 109.5
H20B C20 H20C 109.5
C22 C21 P1 112.65(12)
C22 C21 H21A 109.1
P1 C21 H21A 109.1
C22 C21 H21B 109.1
P1 C21 H21B 109.1
H21A C21 H21B 107.8
C23 C22 C21 111.98(16)
C23 C22 H22A 109.2
C21 C22 H22A 109.2
C23 C22 H22B 109.2
C21 C22 H22B 109.2
H22A C22 H22B 107.9
C22 C23 C24 111.64(18)
C22 C23 H23A 109.3
C24 C23 H23A 109.3
C22 C23 H23B 109.3
C24 C23 H23B 109.3
H23A C23 H23B 108.0
C23 C24 H24A 109.5
C23 C24 H24B 109.5
H24A C24 H24B 109.5
C23 C24 H24C 109.5
H24A C24 H24C 109.5
H24B C24 H24C 109.5
C26 C25 P1 114.76(12)
C26 C25 H25A 108.6
P1 C25 H25A 108.6
C26 C25 H25B 108.6
P1 C25 H25B 108.6
H25A C25 H25B 107.6
C27 C26 C25 112.31(14)
C27 C26 H26A 109.1
C25 C26 H26A 109.1
C27 C26 H26B 109.1
C25 C26 H26B 109.1
H26A C26 H26B 107.9
C28 C27 C26 112.82(15)
C28 C27 H27A 109.0
C26 C27 H27A 109.0
C28 C27 H27B 109.0
C26 C27 H27B 109.0
H27A C27 H27B 107.8
C27 C28 H28A 109.5
C27 C28 H28B 109.5
H28A C28 H28B 109.5
C27 C28 H28C 109.5
H28A C28 H28C 109.5
H28B C28 H28C 109.5
C30 C29 P1 116.11(12)
C30 C29 H29A 108.3
P1 C29 H29A 108.3
C30 C29 H29B 108.3
P1 C29 H29B 108.3
H29A C29 H29B 107.4
C31 C30 C29 111.16(16)
C31 C30 H30A 109.4
C29 C30 H30A 109.4
C31 C30 H30B 109.4
C29 C30 H30B 109.4
H30A C30 H30B 108.0
C32 C31 C30 112.71(17)
C32 C31 H31A 109.0
C30 C31 H31A 109.0
C32 C31 H31B 109.0
C30 C31 H31B 109.0
H31A C31 H31B 107.8
C31 C32 H32A 109.5
C31 C32 H32B 109.5
H32A C32 H32B 109.5
C31 C32 H32C 109.5
H32A C32 H32C 109.5
H32B C32 H32C 109.5
Cl3 C33 Cl1 110.70(11)
Cl3 C33 Cl2 111.05(11)
Cl1 C33 Cl2 109.87(11)
Cl3 C33 H33 108.4
Cl1 C33 H33 108.4
Cl2 C33 H33 108.4
Cl4 C34 Cl6 110.57(14)
Cl4 C34 Cl5 110.78(12)
Cl6 C34 Cl5 110.59(14)
Cl4 C34 H34 108.3
Cl6 C34 H34 108.3
Cl5 C34 H34 108.3

loop_
_geom_bond_atom_site_label_1
_geom_bond_atom_site_label_2
_geom_bond_distance
P1 C29 1.7929(17)
P1 C21 1.7986(17)
P1 C25 1.8034(17)
P1 C1 1.8259(16)
O1 C4 1.230(2)
O2 C2 1.2374(19)
N1 C8 1.400(2)
N1 C12 1.453(3)
N1 C11 1.459(2)
N2 C16 1.371(2)
N2 C20 1.443(2)
N2 C19 1.443(2)
C1 C13 1.510(2)
C1 C2 1.572(2)
C1 C4 1.575(2)
C2 C3 1.412(2)
C3 C4 1.419(2)
C3 C5 1.456(2)
C5 C10 1.396(2)
C5 C6 1.401(2)
C6 C7 1.382(2)
C6 H6 0.9500
C7 C8 1.404(2)
C7 H7 0.9500
C8 C9 1.402(2)
C9 C10 1.384(2)
C9 H9 0.9500
C10 H10 0.9500
C11 H11A 0.9800
C11 H11B 0.9800
C11 H11C 0.9800
C12 H12A 0.9800
C12 H12B 0.9800
C12 H12C 0.9800
C13 C18 1.394(2)
C13 C14 1.398(2)
C14 C15 1.386(2)
C14 H14A 0.9500
C15 C16 1.405(2)
C15 H15A 0.9500
C16 C17 1.410(2)
C17 C18 1.382(2)
C17 H17A 0.9500
C18 H18A 0.9500
C19 H19A 0.9800
C19 H19B 0.9800
C19 H19C 0.9800
C20 H20A 0.9800
C20 H20B 0.9800
C20 H20C 0.9800
C21 C22 1.538(2)
C21 H21A 0.9900
C21 H21B 0.9900
C22 C23 1.516(3)
C22 H22A 0.9900
C22 H22B 0.9900
C23 C24 1.519(3)
C23 H23A 0.9900
C23 H23B 0.9900
C24 H24A 0.9800
C24 H24B 0.9800
C24 H24C 0.9800
C25 C26 1.526(2)
C25 H25A 0.9900
C25 H25B 0.9900
C26 C27 1.517(2)
C26 H26A 0.9900
C26 H26B 0.9900
C27 C28 1.517(3)
C27 H27A 0.9900
C27 H27B 0.9900
C28 H28A 0.9800
C28 H28B 0.9800
C28 H28C 0.9800
C29 C30 1.535(2)
C29 H29A 0.9900
C29 H29B 0.9900
C30 C31 1.521(3)
C30 H30A 0.9900
C30 H30B 0.9900
C31 C32 1.508(3)
C31 H31A 0.9900
C31 H31B 0.9900
C32 H32A 0.9800
C32 H32B 0.9800
C32 H32C 0.9800
C33 Cl3 1.755(2)
C33 Cl1 1.757(2)
C33 Cl2 1.7624(19)
C33 H33 1.0000
C34 Cl4 1.748(2)
C34 Cl6 1.754(2)
C34 Cl5 1.757(3)
C34 H34 1.0000

loop_
_geom_torsion_atom_site_label_1
_geom_torsion_atom_site_label_2
_geom_torsion_atom_site_label_3
_geom_torsion_atom_site_label_4
_geom_torsion
C29 P1 C1 C13 -169.62(10)
C21 P1 C1 C13 -50.42(13)
C25 P1 C1 C13 69.31(12)
C29 P1 C1 C2 -32.87(14)
C21 P1 C1 C2 86.32(13)
C25 P1 C1 C2 -153.94(12)
C29 P1 C1 C4 58.57(13)
C21 P1 C1 C4 177.76(11)
C25 P1 C1 C4 -62.50(13)
C13 C1 C2 O2 61.2(2)
C4 C1 C2 O2 178.00(17)
P1 C1 C2 O2 -71.4(2)
C13 C1 C2 C3 -117.23(15)
C4 C1 C2 C3 -0.46(11)
P1 C1 C2 C3 110.09(12)
O2 C2 C3 C4 -177.78(19)
C1 C2 C3 C4 0.51(13)
O2 C2 C3 C5 -1.2(3)
C1 C2 C3 C5 177.06(18)
C2 C3 C4 O1 177.8(2)
C5 C3 C4 O1 1.3(3)
C2 C3 C4 C1 -0.51(13)
C5 C3 C4 C1 -177.02(18)
C13 C1 C4 O1 -60.9(2)
C2 C1 C4 O1 -178.08(17)
P1 C1 C4 O1 66.3(2)
C13 C1 C4 C3 117.66(14)
C2 C1 C4 C3 0.46(11)
P1 C1 C4 C3 -115.15(12)
C2 C3 C5 C10 171.49(17)
C4 C3 C5 C10 -13.3(3)
C2 C3 C5 C6 -9.9(3)
C4 C3 C5 C6 165.29(17)
C10 C5 C6 C7 -0.1(2)
C3 C5 C6 C7 -178.69(15)
C5 C6 C7 C8 -1.3(3)
C12 N1 C8 C9 12.3(3)
C11 N1 C8 C9 158.27(17)
C12 N1 C8 C7 -170.45(17)
C11 N1 C8 C7 -24.5(2)
C6 C7 C8 N1 -175.55(16)
C6 C7 C8 C9 1.8(2)
N1 C8 C9 C10 176.32(16)
C7 C8 C9 C10 -1.0(3)
C8 C9 C10 C5 -0.3(3)
C6 C5 C10 C9 0.9(2)
C3 C5 C10 C9 179.48(16)
C2 C1 C13 C18 138.94(15)
C4 C1 C13 C18 44.0(2)
P1 C1 C13 C18 -84.87(16)
C2 C1 C13 C14 -44.0(2)
C4 C1 C13 C14 -139.01(15)
P1 C1 C13 C14 92.16(15)
C18 C13 C14 C15 2.9(2)
C1 C13 C14 C15 -174.20(14)
C13 C14 C15 C16 0.9(2)
C20 N2 C16 C15 -178.97(16)
C19 N2 C16 C15 2.0(2)
C20 N2 C16 C17 -0.1(2)
C19 N2 C16 C17 -179.16(16)
C14 C15 C16 N2 174.45(16)
C14 C15 C16 C17 -4.5(2)
N2 C16 C17 C18 -174.57(16)
C15 C16 C17 C18 4.3(2)
C16 C17 C18 C13 -0.6(2)
C14 C13 C18 C17 -3.0(2)
C1 C13 C18 C17 174.09(14)
C29 P1 C21 C22 56.44(14)
C25 P1 C21 C22 175.90(12)
C1 P1 C21 C22 -65.17(14)
P1 C21 C22 C23 159.20(14)
C21 C22 C23 C24 -174.96(18)
C29 P1 C25 C26 62.64(15)
C21 P1 C25 C26 -55.23(16)
C1 P1 C25 C26 -175.39(13)
P1 C25 C26 C27 -173.14(13)
C25 C26 C27 C28 -172.56(17)
C21 P1 C29 C30 166.11(13)
C25 P1 C29 C30 46.96(16)
C1 P1 C29 C30 -73.06(15)
P1 C29 C30 C31 -179.79(14)
C29 C30 C31 C32 -55.1(2)
